data_7045742
loop_
_publ_author_name
'Pandey, Indresh Kumar'
'Natarajan, Mookan'
'Faujdar, Hemlata'
'Hussain, Firasat'
'Stein, Matthias'
'Kaur-Ghumaan, Sandeep'

_publ_section_title
;
 Intramolecular stabilization of a catalytic [FeFe]-hydrogenase mimic
 investigated by experiment and theory.
;
_journal_issue 14
_journal_name_full 'Dalton transactions (Cambridge, England : 2003)'
_journal_page_first 4941
_journal_page_last 4949
_journal_paper_doi 10.1039/C7DT04837H
_journal_volume 47
_journal_year 2018
_chemical_formula_sum 'C46 H35 Fe2 O8 P S2'
_chemical_formula_weight 922.53
_chemical_properties_physical 'Air-sensitive, Moisture-sensitive'
_space_group_IT_number 2
_space_group_name_Hall '-P 1'
_space_group_name_H-M_alt 'P -1'
_symmetry_cell_setting triclinic
_symmetry_space_group_name_Hall '-P 1'
_symmetry_space_group_name_H-M 'P -1'
_atom_sites_solution_hydrogens geom
_atom_sites_solution_primary direct
_atom_sites_solution_secondary difmap
_audit_block_doi 10.5517/cc14d871
_audit_creation_method SHELXL-97
_audit_update_record
;
2015-03-17 deposited with the CCDC.
2018-02-26 downloaded from the CCDC.
;
_cell_angle_alpha 72.688(4)
_cell_angle_beta 67.446(4)
_cell_angle_gamma 82.128(4)
_cell_formula_units_Z 2
_cell_length_a 12.1078(5)
_cell_length_b 13.5576(6)
_cell_length_c 14.6711(6)
_cell_measurement_reflns_used 6602
_cell_measurement_temperature 150(2)
_cell_measurement_theta_max 28.9692
_cell_measurement_theta_min 2.9327
_cell_volume 2122.64(17)
_computing_cell_refinement 'CrysAlis RED (Oxford, 2011)'
_computing_data_collection 'CrysAlis RED (Oxford, 2011)'
_computing_data_reduction 'CrysAlis RED (Oxford, 2011)'
_computing_molecular_graphics 'ORTEP-3 (Farrugia, 1997)'
_computing_publication_material 'SHELXL-97 (Sheldrick, 2008)'
_computing_structure_refinement 'SHELXL-97 (Sheldrick, 1997)'
_computing_structure_solution 'SHELXS-97 (Sheldrick, 1990)'
_diffrn_ambient_temperature 150(2)
_diffrn_detector_area_resol_mean 15.9853
_diffrn_measured_fraction_theta_full 0.984
_diffrn_measured_fraction_theta_max 0.984
_diffrn_measurement_device_type 'Xcalibur, Sapphire3'
_diffrn_measurement_method '\w scans'
_diffrn_radiation_monochromator graphite
_diffrn_radiation_source 'fine-focus sealed tube'
_diffrn_radiation_type MoK\a
_diffrn_radiation_wavelength 0.71073
_diffrn_reflns_av_R_equivalents 0.0273
_diffrn_reflns_av_sigmaI/netI 0.0457
_diffrn_reflns_limit_h_max 15
_diffrn_reflns_limit_h_min -15
_diffrn_reflns_limit_k_max 16
_diffrn_reflns_limit_k_min -16
_diffrn_reflns_limit_l_max 18
_diffrn_reflns_limit_l_min -18
_diffrn_reflns_number 19156
_diffrn_reflns_theta_full 26.37
_diffrn_reflns_theta_max 26.37
_diffrn_reflns_theta_min 2.94
_exptl_absorpt_coefficient_mu 0.873
_exptl_absorpt_correction_T_max 1.00000
_exptl_absorpt_correction_T_min 0.81032
_exptl_absorpt_correction_type multi-scan
_exptl_absorpt_process_details
;
CrysAlisPro, Agilent Technologies,
Version 1.171.34.49 (release 20-01-2011 CrysAlis171 .NET)
(compiled Jan 20 2011,15:58:25)
Empirical absorption correction using spherical harmonics,
 implemented in SCALE3 ABSPACK scaling algorithm.
;
_exptl_crystal_colour red
_exptl_crystal_density_diffrn 1.443
_exptl_crystal_density_method 'not measured'
_exptl_crystal_description plate
_exptl_crystal_F_000 948
_exptl_crystal_recrystallization_method 'Re-crystallisation from solvent: dichloromethane, hexane'
_exptl_crystal_size_max 0.14
_exptl_crystal_size_mid 0.10
_exptl_crystal_size_min 0.09
_refine_diff_density_max 0.353
_refine_diff_density_min -0.551
_refine_diff_density_rms 0.061
_refine_ls_extinction_method none
_refine_ls_goodness_of_fit_ref 1.070
_refine_ls_hydrogen_treatment mixed
_refine_ls_matrix_type full
_refine_ls_number_parameters 532
_refine_ls_number_reflns 8540
_refine_ls_number_restraints 0
_refine_ls_restrained_S_all 1.070
_refine_ls_R_factor_all 0.0571
_refine_ls_R_factor_gt 0.0428
_refine_ls_shift/su_max 0.001
_refine_ls_shift/su_mean 0.000
_refine_ls_structure_factor_coef Fsqd
_refine_ls_weighting_details 'calc w=1/[\s^2^(Fo^2^)+(0.0263P)^2^+1.8063P] where P=(Fo^2^+2Fc^2^)/3'
_refine_ls_weighting_scheme calc
_refine_ls_wR_factor_gt 0.0857
_refine_ls_wR_factor_ref 0.0911
_reflns_number_gt 6949
_reflns_number_total 8540
_reflns_threshold_expression >2sigma(I)
_cod_data_source_file c7dt04837h2.cif
_cod_data_source_block shelxl
_cod_depositor_comments 'Adding full bibliography for 7045742--7045743.cif.'
_cod_original_cell_volume 2122.64(16)
_cod_database_code 7045742

loop_
_symmetry_equiv_pos_as_xyz
'x, y, z'
'-x, -y, -z'

loop_
_atom_site_label
_atom_site_type_symbol
_atom_site_fract_x
_atom_site_fract_y
_atom_site_fract_z
_atom_site_U_iso_or_equiv
_atom_site_adp_type
_atom_site_occupancy
_atom_site_symmetry_multiplicity
_atom_site_calc_flag
_atom_site_refinement_flags
C1 C 0.6109(3) 0.4629(2) 0.3737(2) 0.0353(7) Uani 1 1 d .
C2 C 0.7853(3) 0.6024(3) 0.2979(3) 0.0555(10) Uani 1 1 d .
C3 C 0.7557(2) 0.4883(2) 0.4760(3) 0.0378(8) Uani 1 1 d .
C4 C 1.0524(2) 0.5098(2) 0.2696(2) 0.0302(6) Uani 1 1 d .
C5 C 0.9963(2) 0.3789(2) 0.4432(2) 0.0294(6) Uani 1 1 d .
C6 C 0.8447(2) 0.3460(2) 0.1664(2) 0.0272(6) Uani 1 1 d .
C7 C 0.9246(3) 0.3269(2) 0.0726(2) 0.0370(7) Uani 1 1 d .
H7 H 0.9967 0.3610 0.0379 0.044 Uiso 1 1 calc R
C8 C 0.8961(3) 0.2592(3) 0.0332(2) 0.0473(9) Uani 1 1 d .
H8 H 0.9489 0.2485 -0.0289 0.057 Uiso 1 1 calc R
C9 C 0.7880(3) 0.2046(3) 0.0845(2) 0.0391(7) Uani 1 1 d .
C10 C 0.7569(3) 0.1315(3) 0.0477(3) 0.0569(10) Uani 1 1 d .
H10 H 0.8085 0.1182 -0.0136 0.068 Uiso 1 1 calc R
C11 C 0.6525(3) 0.0803(3) 0.1006(3) 0.0535(9) Uani 1 1 d .
H11 H 0.6344 0.0313 0.0759 0.064 Uiso 1 1 calc R
C12 C 0.5717(3) 0.1003(2) 0.1923(3) 0.0406(8) Uani 1 1 d .
H12 H 0.4999 0.0657 0.2271 0.049 Uiso 1 1 calc R
C13 C 0.5987(3) 0.1706(2) 0.2300(2) 0.0338(7) Uani 1 1 d .
H13 H 0.5452 0.1834 0.2909 0.041 Uiso 1 1 calc R
C14 C 0.7073(2) 0.2243(2) 0.1776(2) 0.0298(6) Uani 1 1 d .
C15 C 0.7380(2) 0.2972(2) 0.2159(2) 0.0283(6) Uani 1 1 d .
H15 H 0.6843 0.3119 0.2758 0.034 Uiso 1 1 calc R
C16 C 1.0852(2) 0.18222(19) 0.2257(2) 0.0207(5) Uani 1 1 d .
C17 C 1.1516(3) 0.1626(2) 0.1309(2) 0.0305(6) Uani 1 1 d .
H17 H 1.2197 0.2003 0.0876 0.037 Uiso 1 1 calc R
C18 C 1.1178(3) 0.0884(2) 0.1006(2) 0.0398(8) Uani 1 1 d .
H18 H 1.1634 0.0761 0.0375 0.048 Uiso 1 1 calc R
C19 C 1.0162(3) 0.0320(2) 0.1637(2) 0.0375(7) Uani 1 1 d .
C20 C 0.9503(3) 0.0479(2) 0.2592(2) 0.0322(7) Uani 1 1 d .
H20 H 0.8834 0.0089 0.3029 0.039 Uiso 1 1 calc R
C21 C 0.9857(2) 0.1227(2) 0.2885(2) 0.0267(6) Uani 1 1 d .
H21 H 0.9413 0.1333 0.3525 0.032 Uiso 1 1 calc R
C22 C 0.8837(5) -0.0961(3) 0.1890(3) 0.0856(16) Uani 1 1 d .
H22A H 0.8731 -0.1421 0.1545 0.128 Uiso 1 1 calc R
H22B H 0.8152 -0.0501 0.2029 0.128 Uiso 1 1 calc R
H22C H 0.8922 -0.1355 0.2523 0.128 Uiso 1 1 calc R
C23 C 1.2458(2) 0.34638(19) 0.1488(2) 0.0214(5) Uani 1 1 d .
C24 C 1.3649(2) 0.3126(2) 0.1284(2) 0.0247(6) Uani 1 1 d .
H24 H 1.3851 0.2634 0.1794 0.030 Uiso 1 1 calc R
C25 C 1.4541(2) 0.3506(2) 0.0339(2) 0.0265(6) Uani 1 1 d .
H25 H 1.5331 0.3280 0.0227 0.032 Uiso 1 1 calc R
C26 C 1.4248(2) 0.4220(2) -0.0433(2) 0.0258(6) Uani 1 1 d .
C27 C 1.3067(2) 0.4590(2) -0.0233(2) 0.0307(6) Uani 1 1 d .
H27 H 1.2870 0.5089 -0.0742 0.037 Uiso 1 1 calc R
C28 C 1.2193(2) 0.4221(2) 0.0710(2) 0.0271(6) Uani 1 1 d .
H28 H 1.1412 0.4481 0.0832 0.033 Uiso 1 1 calc R
C29 C 1.6236(2) 0.4248(2) -0.1652(2) 0.0387(7) Uani 1 1 d .
H29A H 1.6687 0.4580 -0.2354 0.058 Uiso 1 1 calc R
H29B H 1.6269 0.3514 -0.1556 0.058 Uiso 1 1 calc R
H29C H 1.6569 0.4405 -0.1215 0.058 Uiso 1 1 calc R
C30 C 1.2001(2) 0.21625(19) 0.35240(19) 0.0213(5) Uani 1 1 d .
C31 C 1.2577(2) 0.2733(2) 0.3852(2) 0.0268(6) Uani 1 1 d .
H31 H 1.2569 0.3450 0.3613 0.032 Uiso 1 1 calc R
C32 C 1.3161(2) 0.2260(2) 0.4524(2) 0.0290(6) Uani 1 1 d .
H32 H 1.3544 0.2656 0.4730 0.035 Uiso 1 1 calc R
C33 C 1.3170(3) 0.1193(2) 0.4888(2) 0.0335(7) Uani 1 1 d .
C34 C 1.2598(3) 0.0612(2) 0.4573(2) 0.0365(7) Uani 1 1 d .
H34 H 1.2597 -0.0104 0.4821 0.044 Uiso 1 1 calc R
C35 C 1.2029(2) 0.1093(2) 0.3892(2) 0.0288(6) Uani 1 1 d .
H35 H 1.1661 0.0695 0.3677 0.035 Uiso 1 1 calc R
C36 C 1.4460(4) 0.1201(3) 0.5773(3) 0.0621(11) Uani 1 1 d .
H36A H 1.4784 0.0736 0.6249 0.093 Uiso 1 1 calc R
H36B H 1.3998 0.1741 0.6064 0.093 Uiso 1 1 calc R
H36C H 1.5101 0.1498 0.5150 0.093 Uiso 1 1 calc R
C37 C 0.7572(2) 0.24804(19) 0.5427(2) 0.0234(6) Uani 1 1 d .
C38 C 0.6422(2) 0.2709(2) 0.6011(2) 0.0269(6) Uani 1 1 d .
H38 H 0.5951 0.3173 0.5697 0.032 Uiso 1 1 calc R
C39 C 0.8287(2) 0.1770(2) 0.5895(2) 0.0293(6) Uani 1 1 d .
H39 H 0.9064 0.1614 0.5502 0.035 Uiso 1 1 calc R
C40 C 0.7844(3) 0.1310(2) 0.6925(2) 0.0337(7) Uani 1 1 d .
H40 H 0.8322 0.0839 0.7225 0.040 Uiso 1 1 calc R
C41 C 0.6661(3) 0.1541(2) 0.7544(2) 0.0290(6) Uani 1 1 d .
C42 C 0.5943(2) 0.2251(2) 0.7076(2) 0.0275(6) Uani 1 1 d .
C43 C 0.4766(3) 0.2493(2) 0.7691(2) 0.0367(7) Uani 1 1 d .
H43 H 0.4288 0.2961 0.7388 0.044 Uiso 1 1 calc R
C44 C 0.4331(3) 0.2051(2) 0.8717(2) 0.0401(8) Uani 1 1 d .
H44 H 0.3557 0.2216 0.9109 0.048 Uiso 1 1 calc R
C45 C 0.5035(3) 0.1351(2) 0.9187(2) 0.0418(8) Uani 1 1 d .
H45 H 0.4732 0.1058 0.9892 0.050 Uiso 1 1 calc R
C46 C 0.6169(3) 0.1094(2) 0.8617(2) 0.0394(7) Uani 1 1 d .
H46 H 0.6626 0.0618 0.8938 0.047 Uiso 1 1 calc R
O1 O 0.51126(18) 0.45824(19) 0.3887(2) 0.0551(7) Uani 1 1 d .
O2 O 0.7968(3) 0.68880(19) 0.2591(3) 0.1056(13) Uani 1 1 d .
O3 O 0.75320(19) 0.50261(18) 0.5500(2) 0.0507(6) Uani 1 1 d .
O4 O 1.09699(19) 0.58842(16) 0.23574(19) 0.0475(6) Uani 1 1 d .
O5 O 1.00849(18) 0.37235(17) 0.51820(17) 0.0414(5) Uani 1 1 d .
O6 O 0.9887(2) -0.03732(18) 0.12538(19) 0.0604(7) Uani 1 1 d .
O7 O 1.50199(17) 0.46116(15) -0.14023(15) 0.0358(5) Uani 1 1 d .
O8 O 1.3707(2) 0.06462(17) 0.55545(18) 0.0523(6) Uani 1 1 d .
P1 P 1.12461(6) 0.28490(5) 0.26446(5) 0.01954(15) Uani 1 1 d .
S1 S 0.80667(6) 0.29733(5) 0.40704(5) 0.02232(15) Uani 1 1 d .
S2 S 0.88855(6) 0.44403(5) 0.20371(6) 0.02865(16) Uani 1 1 d .
Fe1 Fe 0.97354(3) 0.39197(3) 0.32737(3) 0.02261(10) Uani 1 1 d .
Fe2 Fe 0.76532(3) 0.46875(3) 0.35750(3) 0.02915(11) Uani 1 1 d .

loop_
_atom_site_aniso_label
_atom_site_aniso_U_11
_atom_site_aniso_U_22
_atom_site_aniso_U_33
_atom_site_aniso_U_23
_atom_site_aniso_U_13
_atom_site_aniso_U_12
C1 0.0277(16) 0.0304(16) 0.0415(19) -0.0113(14) -0.0061(14) 0.0040(13)
C2 0.0315(18) 0.0316(19) 0.095(3) -0.0117(19) -0.0196(19) 0.0041(15)
C3 0.0177(14) 0.0299(16) 0.065(2) -0.0251(16) -0.0049(15) 0.0015(12)
C4 0.0209(14) 0.0332(16) 0.0355(17) -0.0133(14) -0.0079(13) 0.0050(12)
C5 0.0199(14) 0.0287(15) 0.0393(18) -0.0155(14) -0.0059(13) -0.0001(11)
C6 0.0217(13) 0.0326(15) 0.0245(15) -0.0011(12) -0.0116(12) 0.0034(12)
C7 0.0258(15) 0.0511(19) 0.0285(17) -0.0036(15) -0.0077(13) -0.0056(14)
C8 0.0368(18) 0.073(2) 0.0289(18) -0.0170(18) -0.0050(15) -0.0035(17)
C9 0.0343(17) 0.053(2) 0.0301(17) -0.0091(15) -0.0126(14) -0.0036(15)
C10 0.052(2) 0.081(3) 0.044(2) -0.031(2) -0.0113(18) -0.009(2)
C11 0.060(2) 0.064(2) 0.052(2) -0.024(2) -0.029(2) -0.009(2)
C12 0.0394(18) 0.0452(18) 0.043(2) -0.0067(16) -0.0240(16) -0.0039(15)
C13 0.0302(15) 0.0412(17) 0.0289(17) -0.0054(14) -0.0129(13) 0.0002(13)
C14 0.0275(15) 0.0339(16) 0.0271(16) -0.0004(13) -0.0158(13) 0.0020(12)
C15 0.0222(14) 0.0344(15) 0.0248(15) -0.0032(13) -0.0098(12) 0.0031(12)
C16 0.0208(13) 0.0211(13) 0.0218(14) -0.0069(11) -0.0099(11) 0.0033(10)
C17 0.0351(16) 0.0303(15) 0.0236(15) -0.0056(12) -0.0075(13) -0.0053(13)
C18 0.058(2) 0.0378(17) 0.0250(17) -0.0137(14) -0.0104(15) -0.0056(15)
C19 0.054(2) 0.0308(16) 0.0384(19) -0.0136(14) -0.0249(16) -0.0025(15)
C20 0.0273(15) 0.0259(14) 0.0434(19) -0.0086(13) -0.0126(14) -0.0033(12)
C21 0.0225(13) 0.0278(14) 0.0270(15) -0.0104(12) -0.0044(12) 0.0012(11)
C22 0.132(4) 0.074(3) 0.068(3) -0.014(2) -0.040(3) -0.059(3)
C23 0.0176(12) 0.0223(13) 0.0224(14) -0.0058(11) -0.0055(11) -0.0003(10)
C24 0.0203(13) 0.0279(14) 0.0256(15) -0.0050(12) -0.0102(12) 0.0011(11)
C25 0.0155(12) 0.0319(15) 0.0307(16) -0.0101(13) -0.0059(12) 0.0001(11)
C26 0.0216(13) 0.0294(14) 0.0214(15) -0.0041(12) -0.0024(11) -0.0070(11)
C27 0.0253(14) 0.0310(15) 0.0293(16) 0.0030(13) -0.0115(13) 0.0004(12)
C28 0.0171(13) 0.0281(14) 0.0306(16) -0.0025(12) -0.0072(12) 0.0009(11)
C29 0.0236(15) 0.0515(19) 0.0322(17) -0.0128(15) 0.0033(13) -0.0098(14)
C30 0.0172(12) 0.0231(13) 0.0202(14) -0.0047(11) -0.0045(11) 0.0006(10)
C31 0.0287(14) 0.0234(14) 0.0283(16) -0.0084(12) -0.0095(12) -0.0004(11)
C32 0.0295(15) 0.0332(15) 0.0285(16) -0.0088(13) -0.0140(13) -0.0026(12)
C33 0.0366(16) 0.0356(16) 0.0289(17) -0.0014(13) -0.0175(14) -0.0023(13)
C34 0.0442(18) 0.0233(14) 0.0427(19) 0.0035(13) -0.0252(16) -0.0027(13)
C35 0.0329(15) 0.0231(14) 0.0319(17) -0.0050(12) -0.0144(13) -0.0028(12)
C36 0.080(3) 0.058(2) 0.073(3) -0.005(2) -0.063(3) -0.004(2)
C37 0.0232(13) 0.0246(13) 0.0224(14) -0.0091(12) -0.0045(11) -0.0051(11)
C38 0.0214(13) 0.0331(15) 0.0265(15) -0.0078(13) -0.0092(12) -0.0006(12)
C39 0.0268(14) 0.0295(15) 0.0301(16) -0.0110(13) -0.0081(13) 0.0040(12)
C40 0.0375(17) 0.0286(15) 0.0331(17) -0.0069(13) -0.0138(14) 0.0055(13)
C41 0.0358(16) 0.0241(14) 0.0259(16) -0.0059(12) -0.0092(13) -0.0046(12)
C42 0.0262(14) 0.0291(14) 0.0269(15) -0.0110(12) -0.0055(12) -0.0045(12)
C43 0.0285(15) 0.0445(18) 0.0305(17) -0.0094(14) -0.0037(13) -0.0024(14)
C44 0.0343(17) 0.0470(19) 0.0316(18) -0.0139(15) 0.0017(14) -0.0108(15)
C45 0.053(2) 0.0382(17) 0.0247(17) -0.0039(14) -0.0039(15) -0.0104(16)
C46 0.0488(19) 0.0320(16) 0.0308(18) -0.0033(14) -0.0109(15) -0.0014(14)
O1 0.0200(11) 0.0698(17) 0.0744(18) -0.0273(14) -0.0121(12) 0.0055(11)
O2 0.073(2) 0.0250(14) 0.198(4) 0.0083(18) -0.055(2) -0.0046(14)
O3 0.0337(12) 0.0607(15) 0.0685(17) -0.0470(14) -0.0085(12) 0.0006(11)
O4 0.0361(12) 0.0286(12) 0.0690(17) -0.0086(11) -0.0097(12) -0.0113(10)
O5 0.0367(12) 0.0593(15) 0.0356(13) -0.0238(11) -0.0118(10) -0.0039(11)
O6 0.090(2) 0.0519(15) 0.0515(16) -0.0214(13) -0.0247(15) -0.0279(14)
O7 0.0266(10) 0.0429(12) 0.0259(11) -0.0018(9) 0.0000(9) -0.0069(9)
O8 0.0725(17) 0.0432(13) 0.0565(16) 0.0048(12) -0.0515(14) -0.0065(12)
P1 0.0159(3) 0.0200(3) 0.0207(4) -0.0054(3) -0.0049(3) 0.0003(3)
S1 0.0192(3) 0.0227(3) 0.0233(4) -0.0079(3) -0.0045(3) -0.0003(3)
S2 0.0191(3) 0.0282(4) 0.0314(4) 0.0018(3) -0.0085(3) -0.0013(3)
Fe1 0.01564(18) 0.02167(19) 0.0281(2) -0.00769(17) -0.00485(16) 0.00029(15)
Fe2 0.01737(19) 0.0218(2) 0.0434(3) -0.00954(18) -0.00605(18) 0.00205(16)

loop_
_atom_type_symbol
_atom_type_description
_atom_type_scat_dispersion_real
_atom_type_scat_dispersion_imag
_atom_type_scat_source
C C 0.0033 0.0016 'International Tables Vol C Tables 4.2.6.8 and 6.1.1.4'
H H 0.0000 0.0000 'International Tables Vol C Tables 4.2.6.8 and 6.1.1.4'
O O 0.0106 0.0060 'International Tables Vol C Tables 4.2.6.8 and 6.1.1.4'
P P 0.1023 0.0942 'International Tables Vol C Tables 4.2.6.8 and 6.1.1.4'
S S 0.1246 0.1234 'International Tables Vol C Tables 4.2.6.8 and 6.1.1.4'
Fe Fe 0.3463 0.8444 'International Tables Vol C Tables 4.2.6.8 and 6.1.1.4'

loop_
_geom_angle_atom_site_label_1
_geom_angle_atom_site_label_2
_geom_angle_atom_site_label_3
_geom_angle
O1 C1 Fe2 176.9(3)
O2 C2 Fe2 179.1(3)
O3 C3 Fe2 177.6(3)
O4 C4 Fe1 175.9(3)
O5 C5 Fe1 178.2(3)
C15 C6 C7 119.5(3)
C15 C6 S2 124.8(2)
C7 C6 S2 115.4(2)
C8 C7 C6 120.4(3)
C7 C8 C9 121.5(3)
C10 C9 C8 123.2(3)
C10 C9 C14 118.5(3)
C8 C9 C14 118.3(3)
C11 C10 C9 120.8(3)
C10 C11 C12 120.9(3)
C13 C12 C11 119.9(3)
C12 C13 C14 120.8(3)
C13 C14 C9 119.1(3)
C13 C14 C15 121.8(3)
C9 C14 C15 119.1(3)
C6 C15 C14 121.2(3)
C21 C16 C17 117.4(2)
C21 C16 P1 120.98(19)
C17 C16 P1 121.6(2)
C18 C17 C16 121.1(3)
C17 C18 C19 120.3(3)
O6 C19 C18 115.7(3)
O6 C19 C20 124.4(3)
C18 C19 C20 119.9(3)
C21 C20 C19 119.0(3)
C20 C21 C16 122.3(3)
C24 C23 C28 117.5(2)
C24 C23 P1 122.5(2)
C28 C23 P1 119.57(19)
C25 C24 C23 121.9(2)
C26 C25 C24 119.6(2)
O7 C26 C25 125.5(2)
O7 C26 C27 115.2(2)
C25 C26 C27 119.3(2)
C28 C27 C26 120.6(3)
C27 C28 C23 121.1(2)
C35 C30 C31 117.9(2)
C35 C30 P1 123.3(2)
C31 C30 P1 118.79(19)
C32 C31 C30 121.7(2)
C31 C32 C33 119.4(3)
O8 C33 C32 124.6(3)
O8 C33 C34 115.7(3)
C32 C33 C34 119.7(3)
C35 C34 C33 120.3(3)
C34 C35 C30 120.9(3)
C38 C37 C39 119.7(2)
C38 C37 S1 119.0(2)
C39 C37 S1 120.9(2)
C37 C38 C42 121.3(3)
C40 C39 C37 120.3(3)
C39 C40 C41 121.0(3)
C42 C41 C46 118.2(3)
C42 C41 C40 118.8(3)
C46 C41 C40 123.0(3)
C41 C42 C38 119.0(2)
C41 C42 C43 119.1(3)
C38 C42 C43 121.9(3)
C44 C43 C42 120.8(3)
C43 C44 C45 120.5(3)
C46 C45 C44 120.3(3)
C45 C46 C41 121.1(3)
C19 O6 C22 116.7(3)
C26 O7 C29 117.5(2)
C33 O8 C36 117.2(2)
C23 P1 C30 103.69(11)
C23 P1 C16 101.74(12)
C30 P1 C16 103.89(11)
C23 P1 Fe1 115.29(8)
C30 P1 Fe1 114.40(8)
C16 P1 Fe1 116.11(8)
C37 S1 Fe1 117.89(9)
C37 S1 Fe2 112.41(9)
Fe1 S1 Fe2 67.60(2)
C6 S2 Fe2 115.29(9)
C6 S2 Fe1 117.83(9)
Fe2 S2 Fe1 66.70(2)
C5 Fe1 C4 90.72(13)
C5 Fe1 P1 97.13(9)
C4 Fe1 P1 98.39(9)
C5 Fe1 S1 93.50(9)
C4 Fe1 S1 153.96(9)
P1 Fe1 S1 106.54(3)
C5 Fe1 S2 159.83(9)
C4 Fe1 S2 87.47(9)
P1 Fe1 S2 103.01(3)
S1 Fe1 S2 79.82(3)
C5 Fe1 Fe2 104.49(9)
C4 Fe1 Fe2 97.74(9)
P1 Fe1 Fe2 152.74(3)
S1 Fe1 Fe2 56.35(2)
S2 Fe1 Fe2 55.99(2)
C2 Fe2 C3 90.35(17)
C2 Fe2 C1 98.54(14)
C3 Fe2 C1 103.15(13)
C2 Fe2 S1 160.86(11)
C3 Fe2 S1 92.83(10)
C1 Fe2 S1 99.10(9)
C2 Fe2 S2 86.47(13)
C3 Fe2 S2 146.11(9)
C1 Fe2 S2 110.70(10)
S1 Fe2 S2 80.40(3)
C2 Fe2 Fe1 105.03(11)
C3 Fe2 Fe1 91.32(9)
C1 Fe2 Fe1 152.23(9)
S1 Fe2 Fe1 56.05(2)
S2 Fe2 Fe1 57.31(2)

loop_
_geom_bond_atom_site_label_1
_geom_bond_atom_site_label_2
_geom_bond_distance
C1 O1 1.147(3)
C1 Fe2 1.802(3)
C2 O2 1.142(4)
C2 Fe2 1.766(3)
C3 O3 1.147(4)
C3 Fe2 1.794(4)
C4 O4 1.145(3)
C4 Fe1 1.781(3)
C5 O5 1.142(3)
C5 Fe1 1.778(3)
C6 C15 1.365(4)
C6 C7 1.420(4)
C6 S2 1.789(3)
C7 C8 1.361(4)
C8 C9 1.416(4)
C9 C10 1.412(4)
C9 C14 1.419(4)
C10 C11 1.360(5)
C11 C12 1.405(5)
C12 C13 1.364(4)
C13 C14 1.415(4)
C14 C15 1.421(4)
C16 C21 1.387(4)
C16 C17 1.399(4)
C16 P1 1.831(2)
C17 C18 1.377(4)
C18 C19 1.385(4)
C19 O6 1.362(3)
C19 C20 1.386(4)
C20 C21 1.384(4)
C22 O6 1.431(5)
C23 C24 1.395(3)
C23 C28 1.397(4)
C23 P1 1.820(3)
C24 C25 1.390(4)
C25 C26 1.381(4)
C26 O7 1.359(3)
C26 C27 1.397(4)
C27 C28 1.377(4)
C29 O7 1.428(3)
C30 C35 1.389(3)
C30 C31 1.394(4)
C30 P1 1.823(3)
C31 C32 1.385(4)
C32 C33 1.385(4)
C33 O8 1.361(3)
C33 C34 1.388(4)
C34 C35 1.384(4)
C36 O8 1.433(4)
C37 C38 1.376(4)
C37 C39 1.408(4)
C37 S1 1.781(3)
C38 C42 1.411(4)
C39 C40 1.366(4)
C40 C41 1.422(4)
C41 C42 1.410(4)
C41 C46 1.419(4)
C42 C43 1.419(4)
C43 C44 1.357(4)
C44 C45 1.394(4)
C45 C46 1.367(4)
P1 Fe1 2.2538(7)
S1 Fe1 2.2584(7)
S1 Fe2 2.2661(7)
S2 Fe2 2.2715(8)
S2 Fe1 2.3063(8)
Fe1 Fe2 2.5169(5)
